data_7134587
loop_
_publ_author_name
'Fayafrou, Oussama'
'Zanzi, Juliette'
'Duhayon, Carine'
'Sortais, Jean-Baptiste'
'Basl\'e, Olivier'
'Canac, Yves'

_publ_section_title
;
 Cyclometallated phosphonium ylide-based iridium(iii) photocatalysts
;
_journal_issue 54
_journal_name_full 'Chemical Communications'
_journal_page_first 9932
_journal_page_last 9935
_journal_paper_doi 10.1039/D5CC02320C
_journal_volume 61
_journal_year 2025
_chemical_formula_moiety 'C42 H26 F10 Ir N3 P, F6 P '
_chemical_formula_sum 'C42 H26 F16 Ir N3 P2'
_chemical_formula_weight 1130.82
_space_group_IT_number 14
_space_group_name_Hall '-P 2yn'
_space_group_name_H-M_alt 'P 1 21/n 1'
_symmetry_cell_setting monoclinic
_symmetry_space_group_name_Hall '-P 2yn'
_symmetry_space_group_name_H-M 'P 1 21/n 1'
_atom_sites_solution_hydrogens difmap
_atom_sites_solution_primary direct
_audit_update_record
;
2025-04-11 deposited with the CCDC.	2025-05-26 downloaded from the CCDC.
;
_cell_angle_alpha 90
_cell_angle_beta 108.506(2)
_cell_angle_gamma 90
_cell_formula_units_Z 4
_cell_length_a 13.2187(2)
_cell_length_b 15.4350(2)
_cell_length_c 20.4572(3)
_cell_measurement_reflns_used 41126
_cell_measurement_temperature 100
_cell_measurement_theta_max 79.96
_cell_measurement_theta_min 3.53
_cell_volume 3958.07(11)
_computing_cell_refinement
; 
 CrysAlisPro (Rigaku Oxford Diffraction, 2021) 
;
_computing_data_collection
; 
 'XtaLAB Synergy, Dualflex,HyPix, (Rigaku, 2021) 
;
_computing_data_reduction
; 
 CrysAlisPro (Rigaku Oxford Diffraction, 2021) 
;
_computing_molecular_graphics 'CAMERON (Watkin et al., 1996)'
_computing_publication_material 'CRYSTALS (Betteridge et al., 2003)'
_computing_structure_refinement 'CRYSTALS (Betteridge et al., 2003)'
_computing_structure_solution 'SHELXT (Sheldrick, 2015)'
_diffrn_ambient_temperature 100
_diffrn_measured_fraction_theta_full 0.997
_diffrn_measured_fraction_theta_max 0.987
_diffrn_measurement_device Area
_diffrn_measurement_device_type 'XtaLAB Synergy, Dualflex, HyPix'
_diffrn_measurement_method '\f & \w scans'
_diffrn_radiation_type 'Cu K\a'
_diffrn_radiation_wavelength 1.54184
_diffrn_reflns_av_R_equivalents 0.054
_diffrn_reflns_av_unetI/netI 0.053
_diffrn_reflns_limit_h_max 16
_diffrn_reflns_limit_h_min -16
_diffrn_reflns_limit_k_max 19
_diffrn_reflns_limit_k_min -14
_diffrn_reflns_limit_l_max 25
_diffrn_reflns_limit_l_min -25
_diffrn_reflns_number 64492
_diffrn_reflns_theta_full 77.956
_diffrn_reflns_theta_max 72.355
_diffrn_reflns_theta_min 3.539
_diffrn_standards_number 0
_exptl_absorpt_coefficient_mu 8.331
_exptl_absorpt_correction_T_max 0.72
_exptl_absorpt_correction_T_min 0.34
_exptl_absorpt_correction_type multi-scan
_exptl_absorpt_process_details 'DENZO/SCALEPACK (Otwinowski & Minor, 1997)'
_exptl_crystal_colour yellow
_exptl_crystal_density_diffrn 1.898
_exptl_crystal_density_meas ?
_exptl_crystal_density_method 'not measured'
_exptl_crystal_description block
_exptl_crystal_F_000 2200
_exptl_crystal_size_max 0.200
_exptl_crystal_size_mid 0.060
_exptl_crystal_size_min 0.040
_refine_diff_density_max 1.31
_refine_diff_density_min -0.78
_refine_ls_extinction_method None
_refine_ls_goodness_of_fit_ref 0.9924
_refine_ls_hydrogen_treatment constr
_refine_ls_matrix_type full
_refine_ls_number_parameters 577
_refine_ls_number_reflns 7825
_refine_ls_number_restraints 0
_refine_ls_R_factor_all 0.0303
_refine_ls_R_factor_gt 0.0285
_refine_ls_shift/su_max 0.0010047
_refine_ls_shift/su_mean 0.0000511
_refine_ls_structure_factor_coef Fsqd
_refine_ls_weighting_details
;
 Method= Modified Sheldrick 
 w=1/[\s^2^(F^2^) + ( 0.04P)^2^ + 8.75P] 
 ,where P=(max(Fo^2^,0) + 2Fc^2^)/3 
;
_refine_ls_weighting_scheme calc
_refine_ls_wR_factor_all 0.0735
_refine_ls_wR_factor_gt 0.0724
_refine_ls_wR_factor_ref 0.0735
_reflns_limit_h_max 15
_reflns_limit_h_min -16
_reflns_limit_k_max 19
_reflns_limit_k_min 0
_reflns_limit_l_max 25
_reflns_limit_l_min 0
_reflns_number_gt 7366
_reflns_number_total 8547
_reflns_threshold_expression I>2.0\s(I)
_oxford_refine_ls_scale 1.037(2)
_cod_data_source_file d5cc02320c2.cif
_cod_data_source_block 20240402-Oussama
_cod_depositor_comments
;
The following automatic conversions were performed:

data item '_exptl_crystal_density_meas' value 'not measured' was
changed to '?' -- the value is perceived as not measured.

Automatic conversion script
Id: cif_fix_values 8170 2020-07-09 18:12:32Z antanas 

 Adding full bibliography for 7134586--7134587.cif.
;
_cod_original_sg_symbol_Hall '-P 2yn '
_cod_original_sg_symbol_H-M 'P 1 21/n 1 '
_cod_original_formula_sum 'C42 H26 F16 Ir N3 P2 '
_cod_database_code 7134587
_oxford_refine_reflns_threshold_expression I>-3.0\s(I)
_refine_ls_r_factor_ref 0.0303
_reflns_number_all 7825

loop_
_symmetry_equiv_pos_as_xyz
x,y,z
-x,-y,-z
-x+1/2,y+1/2,-z+1/2
x+1/2,-y+1/2,z+1/2

loop_
_atom_site_label
_atom_site_type_symbol
_atom_site_fract_x
_atom_site_fract_y
_atom_site_fract_z
_atom_site_U_iso_or_equiv
_atom_site_occupancy
_atom_site_adp_type
_atom_site_refinement_flags_posn
_atom_site_refinement_flags_adp
_atom_site_refinement_flags_occupancy
_atom_site_disorder_assembly
_atom_site_disorder_group
_atom_site_attached_hydrogens
Ir1 Ir 0.723457(9) 0.198068(8) 0.514372(6) 0.0224 1.0000 Uani . . . . . .
C1 C 0.6347(2) 0.31896(19) 0.48155(16) 0.0245 1.0000 Uani . . . . . .
C2 C 0.8556(2) 0.3641(2) 0.52889(15) 0.0249 1.0000 Uani . . . . . .
C3 C 0.9420(3) 0.4177(2) 0.53620(17) 0.0316 1.0000 Uani . . . . . .
C4 C 1.0415(3) 0.3809(2) 0.54384(18) 0.0327 1.0000 Uani . . . . . .
C5 C 1.0496(3) 0.2922(2) 0.54244(18) 0.0319 1.0000 Uani . . . . . .
C6 C 0.9600(2) 0.2426(2) 0.53634(16) 0.0274 1.0000 Uani . . . . . .
C7 C 0.8100(2) 0.0862(2) 0.54073(17) 0.0256 1.0000 Uani . . . . . .
C8 C 0.8609(3) 0.0546(2) 0.60649(17) 0.0284 1.0000 Uani . . . . . .
C9 C 0.9189(3) -0.0220(2) 0.61511(18) 0.0332 1.0000 Uani . . . . . .
C10 C 0.9274(3) -0.0709(2) 0.56019(19) 0.0350 1.0000 Uani . . . . . .
C11 C 0.8778(3) -0.0385(2) 0.49553(18) 0.0321 1.0000 Uani . . . . . .
C12 C 0.8201(2) 0.0391(2) 0.48351(17) 0.0268 1.0000 Uani . . . . . .
C13 C 0.7702(2) 0.0788(2) 0.41572(17) 0.0290 1.0000 Uani . . . . . .
C14 C 0.7564(3) 0.0395(3) 0.35194(19) 0.0374 1.0000 Uani . . . . . .
C15 C 0.7060(3) 0.0843(3) 0.29240(18) 0.0385 1.0000 Uani . . . . . .
C16 C 0.6738(3) 0.1688(2) 0.29628(17) 0.0330 1.0000 Uani . . . . . .
C17 C 0.6884(3) 0.2048(2) 0.36070(18) 0.0299 1.0000 Uani . . . . . .
C18 C 0.6202(3) 0.2193(3) 0.23232(18) 0.0369 1.0000 Uani . . . . . .
C19 C 0.5826(2) 0.13970(19) 0.49587(16) 0.0247 1.0000 Uani . . . . . .
C20 C 0.5244(2) 0.0960(2) 0.43560(16) 0.0271 1.0000 Uani . . . . . .
C21 C 0.4230(3) 0.0684(2) 0.42855(17) 0.0312 1.0000 Uani . . . . . .
C22 C 0.3716(3) 0.0832(2) 0.47634(18) 0.0321 1.0000 Uani . . . . . .
C23 C 0.4296(3) 0.1233(2) 0.53578(18) 0.0299 1.0000 Uani . . . . . .
C24 C 0.5342(2) 0.15108(19) 0.54821(16) 0.0251 1.0000 Uani . . . . . .
C25 C 0.6045(3) 0.18637(19) 0.61245(17) 0.0256 1.0000 Uani . . . . . .
C26 C 0.5827(3) 0.1903(2) 0.67522(18) 0.0293 1.0000 Uani . . . . . .
C27 C 0.6611(3) 0.2150(2) 0.73415(18) 0.0319 1.0000 Uani . . . . . .
C28 C 0.7607(3) 0.2365(2) 0.73051(16) 0.0272 1.0000 Uani . . . . . .
C29 C 0.7781(3) 0.2358(2) 0.66730(16) 0.0263 1.0000 Uani . . . . . .
C30 C 0.8512(3) 0.2548(2) 0.79485(17) 0.0341 1.0000 Uani . . . . . .
C31 C 0.7176(3) 0.4323(2) 0.60287(16) 0.0265 1.0000 Uani . . . . . .
C32 C 0.6220(3) 0.4258(2) 0.61801(18) 0.0335 1.0000 Uani . . . . . .
C33 C 0.6187(3) 0.4516(3) 0.68181(19) 0.0396 1.0000 Uani . . . . . .
C34 C 0.7088(3) 0.4840(2) 0.73037(19) 0.0379 1.0000 Uani . . . . . .
C35 C 0.8039(3) 0.4913(2) 0.71547(18) 0.0344 1.0000 Uani . . . . . .
C36 C 0.8086(3) 0.4653(2) 0.65191(17) 0.0299 1.0000 Uani . . . . . .
C37 C 0.7032(2) 0.5022(2) 0.46825(18) 0.0301 1.0000 Uani . . . . . .
C38 C 0.6942(3) 0.5824(2) 0.4974(2) 0.0370 1.0000 Uani . . . . . .
C39 C 0.6742(3) 0.6564(3) 0.4565(2) 0.0459 1.0000 Uani . . . . . .
C40 C 0.6619(3) 0.6498(3) 0.3870(2) 0.0459 1.0000 Uani . . . . . .
C41 C 0.6717(3) 0.5705(3) 0.3579(2) 0.0446 1.0000 Uani . . . . . .
C42 C 0.6927(3) 0.4957(3) 0.39854(19) 0.0359 1.0000 Uani . . . . . .
N1 N 0.8640(2) 0.27678(18) 0.53032(13) 0.0250 1.0000 Uani . . . . . .
N2 N 0.7327(2) 0.16040(18) 0.41921(13) 0.0258 1.0000 Uani . . . . . .
N3 N 0.7021(2) 0.21181(16) 0.60900(13) 0.0225 1.0000 Uani . . . . . .
P1 P 0.72203(6) 0.40382(5) 0.51870(4) 0.0250 1.0000 Uani . . . . . .
P2 P 0.92426(8) 0.36380(7) 0.32483(5) 0.0417 1.0000 Uani . . . . . .
F1 F 0.96837(18) -0.05105(14) 0.67937(11) 0.0430 1.0000 Uani . . . . . .
F2 F 0.88631(16) -0.08544(14) 0.44161(11) 0.0394 1.0000 Uani . . . . . .
F3 F 0.53385(17) 0.17683(17) 0.19186(11) 0.0452 1.0000 Uani . . . . . .
F4 F 0.68487(18) 0.23109(17) 0.19402(11) 0.0468 1.0000 Uani . . . . . .
F5 F 0.5870(2) 0.29731(15) 0.24476(12) 0.0459 1.0000 Uani . . . . . .
F6 F 0.36872(16) 0.02455(14) 0.37050(10) 0.0385 1.0000 Uani . . . . . .
F7 F 0.38090(15) 0.13502(13) 0.58461(11) 0.0370 1.0000 Uani . . . . . .
F8 F 0.9126(2) 0.18481(16) 0.81645(15) 0.0657 1.0000 Uani . . . . . .
F9 F 0.8169(2) 0.2791(2) 0.84628(12) 0.0635 1.0000 Uani . . . . . .
F10 F 0.91651(17) 0.31660(14) 0.78638(11) 0.0392 1.0000 Uani . . . . . .
F11 F 0.9221(3) 0.4515(2) 0.36560(17) 0.0820 1.0000 Uani . . . . . .
F12 F 0.9620(2) 0.41901(19) 0.27082(14) 0.0622 1.0000 Uani . . . . . .
F13 F 0.8028(2) 0.38070(19) 0.28053(15) 0.0652 1.0000 Uani . . . . . .
F14 F 0.9250(3) 0.2791(2) 0.28120(18) 0.0761 1.0000 Uani . . . . . .
F15 F 0.8864(3) 0.3104(2) 0.37835(16) 0.0905 1.0000 Uani . . . . . .
F16 F 1.0457(2) 0.3495(2) 0.36910(17) 0.0785 1.0000 Uani . . . . . .
H11 H 0.5744 0.3228 0.4997 0.0306 1.0000 Uiso R . . . . .
H12 H 0.6084 0.3243 0.4308 0.0318 1.0000 Uiso R . . . . .
H31 H 0.9326 0.4781 0.5357 0.0397 1.0000 Uiso R . . . . .
H41 H 1.1018 0.4176 0.5500 0.0397 1.0000 Uiso R . . . . .
H51 H 1.1152 0.2661 0.5456 0.0385 1.0000 Uiso R . . . . .
H61 H 0.9656 0.1808 0.5350 0.0354 1.0000 Uiso R . . . . .
H81 H 0.8553 0.0856 0.6443 0.0349 1.0000 Uiso R . . . . .
H101 H 0.9648 -0.1227 0.5663 0.0432 1.0000 Uiso R . . . . .
H141 H 0.7791 -0.0178 0.3494 0.0461 1.0000 Uiso R . . . . .
H151 H 0.6929 0.0580 0.2501 0.0454 1.0000 Uiso R . . . . .
H171 H 0.6654 0.2624 0.3632 0.0374 1.0000 Uiso R . . . . .
H201 H 0.5544 0.0844 0.3998 0.0336 1.0000 Uiso R . . . . .
H221 H 0.3008 0.0671 0.4692 0.0388 1.0000 Uiso R . . . . .
H261 H 0.5145 0.1753 0.6767 0.0365 1.0000 Uiso R . . . . .
H271 H 0.6480 0.2166 0.7763 0.0382 1.0000 Uiso R . . . . .
H291 H 0.8440 0.2524 0.6642 0.0322 1.0000 Uiso R . . . . .
H321 H 0.5618 0.4043 0.5853 0.0409 1.0000 Uiso R . . . . .
H331 H 0.5554 0.4452 0.6926 0.0480 1.0000 Uiso R . . . . .
H341 H 0.7054 0.5008 0.7732 0.0469 1.0000 Uiso R . . . . .
H351 H 0.8658 0.5127 0.7480 0.0416 1.0000 Uiso R . . . . .
H361 H 0.8721 0.4702 0.6414 0.0359 1.0000 Uiso R . . . . .
H381 H 0.6999 0.5871 0.5447 0.0454 1.0000 Uiso R . . . . .
H391 H 0.6706 0.7100 0.4771 0.0551 1.0000 Uiso R . . . . .
H401 H 0.6471 0.6986 0.3593 0.0584 1.0000 Uiso R . . . . .
H411 H 0.6652 0.5672 0.3108 0.0535 1.0000 Uiso R . . . . .
H421 H 0.6990 0.4413 0.3777 0.0443 1.0000 Uiso R . . . . .

loop_
_atom_site_aniso_label
_atom_site_aniso_U_11
_atom_site_aniso_U_22
_atom_site_aniso_U_33
_atom_site_aniso_U_23
_atom_site_aniso_U_13
_atom_site_aniso_U_12
Ir1 0.01918(8) 0.02688(8) 0.02158(8) -0.00129(5) 0.00721(5) -0.00071(4)
C1 0.0219(14) 0.0248(14) 0.0266(15) -0.0006(12) 0.0072(12) 0.0014(11)
C2 0.0227(14) 0.0288(15) 0.0229(15) 0.0032(12) 0.0067(12) -0.0018(12)
C3 0.0275(16) 0.0329(17) 0.0333(17) 0.0061(13) 0.0082(13) -0.0025(13)
C4 0.0245(15) 0.0381(18) 0.0353(18) 0.0079(14) 0.0092(13) -0.0042(13)
C5 0.0229(16) 0.0416(19) 0.0306(17) 0.0044(14) 0.0077(13) 0.0006(13)
C6 0.0221(14) 0.0347(17) 0.0259(15) 0.0018(13) 0.0082(12) 0.0011(12)
C7 0.0189(13) 0.0259(15) 0.0350(17) -0.0022(12) 0.0126(12) 0.0007(11)
C8 0.0266(15) 0.0305(16) 0.0296(16) 0.0010(13) 0.0110(13) 0.0002(13)
C9 0.0272(16) 0.0389(18) 0.0333(18) 0.0054(14) 0.0095(14) 0.0019(14)
C10 0.0283(16) 0.0344(18) 0.044(2) 0.0009(15) 0.0145(15) 0.0061(13)
C11 0.0264(16) 0.0357(17) 0.0374(18) -0.0074(14) 0.0148(14) -0.0004(13)
C12 0.0196(14) 0.0313(16) 0.0307(16) -0.0030(13) 0.0096(12) -0.0008(12)
C13 0.0215(14) 0.0378(17) 0.0285(16) -0.0047(13) 0.0092(12) -0.0017(13)
C14 0.0334(18) 0.045(2) 0.0350(19) -0.0078(15) 0.0129(15) 0.0020(15)
C15 0.0373(19) 0.053(2) 0.0267(17) -0.0085(15) 0.0117(14) -0.0012(16)
C16 0.0255(16) 0.048(2) 0.0263(16) -0.0023(14) 0.0089(13) -0.0032(14)
C17 0.0248(16) 0.0381(18) 0.0272(16) -0.0016(13) 0.0087(13) -0.0018(13)
C18 0.0350(18) 0.052(2) 0.0261(17) -0.0017(15) 0.0135(14) -0.0026(16)
C19 0.0224(14) 0.0222(14) 0.0300(16) 0.0015(12) 0.0088(12) 0.0016(11)
C20 0.0250(15) 0.0283(15) 0.0276(16) -0.0021(12) 0.0078(12) -0.0001(12)
C21 0.0289(16) 0.0286(16) 0.0313(17) -0.0015(13) 0.0030(13) -0.0026(13)
C22 0.0217(15) 0.0319(16) 0.0416(19) 0.0003(14) 0.0084(13) -0.0026(13)
C23 0.0282(16) 0.0287(16) 0.0373(18) 0.0003(13) 0.0165(14) 0.0007(13)
C24 0.0222(14) 0.0230(14) 0.0319(16) -0.0008(12) 0.0113(12) -0.0016(11)
C25 0.0257(15) 0.0230(14) 0.0309(17) 0.0015(12) 0.0128(13) 0.0008(11)
C26 0.0311(17) 0.0279(16) 0.0331(18) 0.0015(12) 0.0162(14) 0.0010(12)
C27 0.0410(19) 0.0311(16) 0.0278(17) 0.0000(13) 0.0171(15) 0.0007(14)
C28 0.0342(17) 0.0226(14) 0.0248(15) -0.0015(12) 0.0094(13) -0.0008(12)
C29 0.0260(15) 0.0247(15) 0.0281(16) 0.0008(12) 0.0082(12) 0.0004(12)
C30 0.0420(19) 0.0372(18) 0.0236(16) -0.0015(13) 0.0112(14) -0.0053(15)
C31 0.0277(15) 0.0252(15) 0.0258(15) 0.0001(12) 0.0074(12) 0.0011(12)
C32 0.0244(16) 0.0406(19) 0.0343(18) -0.0045(14) 0.0076(13) -0.0002(13)
C33 0.0294(17) 0.053(2) 0.039(2) -0.0050(17) 0.0143(15) 0.0039(16)
C34 0.0377(19) 0.043(2) 0.0323(18) -0.0069(15) 0.0105(15) 0.0063(15)
C35 0.0343(18) 0.0348(18) 0.0316(17) -0.0039(14) 0.0070(14) -0.0013(14)
C36 0.0270(16) 0.0300(16) 0.0327(17) -0.0001(13) 0.0095(13) -0.0023(12)
C37 0.0207(14) 0.0321(16) 0.0364(18) 0.0099(13) 0.0076(13) -0.0020(12)
C38 0.0310(17) 0.0328(18) 0.047(2) 0.0085(15) 0.0118(15) 0.0028(14)
C39 0.0348(19) 0.0344(19) 0.068(3) 0.0146(18) 0.0164(18) 0.0053(15)
C40 0.0265(17) 0.048(2) 0.063(3) 0.026(2) 0.0140(17) 0.0062(15)
C41 0.0259(17) 0.065(3) 0.042(2) 0.0218(19) 0.0093(15) -0.0007(17)
C42 0.0267(16) 0.046(2) 0.0348(18) 0.0090(15) 0.0100(14) -0.0042(14)
N1 0.0218(12) 0.0321(13) 0.0217(12) 0.0009(10) 0.0076(10) -0.0024(10)
N2 0.0220(12) 0.0351(14) 0.0217(12) -0.0025(11) 0.0088(10) 0.0009(11)
N3 0.0216(12) 0.0270(12) 0.0204(12) -0.0022(10) 0.0090(10) -0.0005(10)
P1 0.0218(4) 0.0277(4) 0.0251(4) 0.0019(3) 0.0067(3) -0.0008(3)
P2 0.0376(5) 0.0521(6) 0.0394(5) -0.0080(4) 0.0179(4) -0.0130(4)
F1 0.0456(12) 0.0486(12) 0.0333(11) 0.0099(9) 0.0103(9) 0.0177(10)
F2 0.0382(11) 0.0433(11) 0.0388(11) -0.0083(9) 0.0151(9) 0.0114(9)
F3 0.0339(11) 0.0706(15) 0.0280(11) -0.0010(10) 0.0052(9) -0.0073(10)
F4 0.0394(12) 0.0737(15) 0.0295(11) 0.0015(10) 0.0141(9) -0.0081(11)
F5 0.0500(14) 0.0552(14) 0.0311(11) 0.0070(9) 0.0108(10) 0.0090(10)
F6 0.0316(10) 0.0438(11) 0.0355(11) -0.0069(9) 0.0041(8) -0.0099(9)
F7 0.0295(10) 0.0445(11) 0.0426(11) -0.0047(9) 0.0197(9) -0.0068(8)
F8 0.0698(18) 0.0447(14) 0.0553(16) 0.0079(11) -0.0190(14) 0.0028(12)
F9 0.0562(15) 0.107(2) 0.0326(12) -0.0265(13) 0.0214(11) -0.0311(15)
F10 0.0378(11) 0.0461(12) 0.0320(11) -0.0048(9) 0.0086(9) -0.0103(9)
F11 0.074(2) 0.094(2) 0.088(2) -0.0541(19) 0.0408(17) -0.0307(17)
F12 0.0612(16) 0.0742(18) 0.0591(16) 0.0050(13) 0.0305(13) -0.0101(13)
F13 0.0398(13) 0.0759(18) 0.0750(18) -0.0155(15) 0.0111(12) -0.0122(12)
F14 0.087(2) 0.0594(16) 0.084(2) -0.0209(15) 0.0292(18) 0.0016(16)
F15 0.085(2) 0.133(3) 0.0536(18) 0.0107(17) 0.0220(16) -0.059(2)
F16 0.0431(15) 0.101(2) 0.081(2) 0.0263(18) 0.0043(14) -0.0103(15)

loop_
_atom_type_symbol
_atom_type_scat_dispersion_real
_atom_type_scat_dispersion_imag
_atom_type_scat_Cromer_Mann_a1
_atom_type_scat_Cromer_Mann_b1
_atom_type_scat_Cromer_Mann_a2
_atom_type_scat_Cromer_Mann_b2
_atom_type_scat_Cromer_Mann_a3
_atom_type_scat_Cromer_Mann_b3
_atom_type_scat_Cromer_Mann_a4
_atom_type_scat_Cromer_Mann_b4
_atom_type_scat_Cromer_Mann_c
_atom_type_scat_source
C 0.0181 0.0091 2.3100 20.8439 1.0200 10.2075 1.5886 0.5687 0.8650 51.6512 0.2156 'International Tables Vol C 4.2.6.8 and 6.1.1.4'
H 0.0000 0.0000 0.4930 10.5109 0.3229 26.1257 0.1402 3.1424 0.0408 57.7998 0.0030 'International Tables Vol C 4.2.6.8 and 6.1.1.4'
N 0.0311 0.0180 12.2126 0.0057 3.1322 9.8933 2.0125 28.9975 1.1663 0.5826 -11.5290 'International Tables Vol C 4.2.6.8 and 6.1.1.4'
O 0.0492 0.0322 3.0485 13.2771 2.2868 5.7011 1.5463 0.3239 0.8670 32.9089 0.2508 'International Tables Vol C 4.2.6.8 and 6.1.1.4'
F 0.0727 0.0534 3.5392 10.2825 2.6412 4.2944 1.5170 0.2615 1.0243 26.1476 0.2776 'International Tables Vol C 4.2.6.8 and 6.1.1.4'
P 0.2955 0.4335 6.4345 1.9067 4.1791 27.1570 1.7800 0.5260 1.4908 68.1645 1.1149 'International Tables Vol C 4.2.6.8 and 6.1.1.4'
Ir -4.7710 6.5667 27.3049 1.5928 16.7296 8.8655 15.6115 0.4179 5.8338 45.0011 11.4722 'International Tables Vol C 4.2.6.8 and 6.1.1.4'

loop_
_geom_angle_atom_site_label_1
_geom_angle_site_symmetry_1
_geom_angle_atom_site_label_2
_geom_angle_site_symmetry_2
_geom_angle_atom_site_label_3
_geom_angle_site_symmetry_3
_geom_angle
_geom_angle_publ_flag
C1 . Ir1 . C7 . 176.81(12) yes
C1 . Ir1 . C19 . 87.11(12) yes
C7 . Ir1 . C19 . 94.54(12) yes
C1 . Ir1 . N1 . 85.33(11) yes
C7 . Ir1 . N1 . 93.02(11) yes
C19 . Ir1 . N1 . 172.43(11) yes
C1 . Ir1 . N2 . 97.84(11) yes
C7 . Ir1 . N2 . 79.40(12) yes
C19 . Ir1 . N2 . 91.43(11) yes
N1 . Ir1 . N2 . 89.73(10) yes
C1 . Ir1 . N3 . 88.87(11) yes
C7 . Ir1 . N3 . 94.10(11) yes
C19 . Ir1 . N3 . 79.97(11) yes
N1 . Ir1 . N3 . 99.73(10) yes
N2 . Ir1 . N3 . 168.85(10) yes
Ir1 . C1 . P1 . 106.75(15) yes
Ir1 . C1 . H11 . 110.8 no
P1 . C1 . H11 . 107.0 no
Ir1 . C1 . H12 . 111.6 no
P1 . C1 . H12 . 110.9 no
H11 . C1 . H12 . 109.7 no
C3 . C2 . N1 . 122.4(3) yes
C3 . C2 . P1 . 123.5(3) yes
N1 . C2 . P1 . 114.1(2) yes
C2 . C3 . C4 . 119.1(3) yes
C2 . C3 . H31 . 119.4 no
C4 . C3 . H31 . 121.5 no
C3 . C4 . C5 . 118.7(3) yes
C3 . C4 . H41 . 119.4 no
C5 . C4 . H41 . 121.8 no
C4 . C5 . C6 . 118.9(3) yes
C4 . C5 . H51 . 120.2 no
C6 . C5 . H51 . 120.9 no
C5 . C6 . N1 . 123.2(3) yes
C5 . C6 . H61 . 118.8 no
N1 . C6 . H61 . 118.0 no
Ir1 . C7 . C8 . 127.6(2) yes
Ir1 . C7 . C12 . 113.9(2) yes
C8 . C7 . C12 . 118.4(3) yes
C7 . C8 . C9 . 120.0(3) yes
C7 . C8 . H81 . 118.9 no
C9 . C8 . H81 . 121.1 no
C8 . C9 . C10 . 122.9(3) yes
C8 . C9 . F1 . 119.0(3) yes
C10 . C9 . F1 . 118.1(3) yes
C9 . C10 . C11 . 116.5(3) yes
C9 . C10 . H101 . 122.4 no
C11 . C10 . H101 . 121.1 no
C10 . C11 . C12 . 123.3(3) yes
C10 . C11 . F2 . 116.9(3) yes
C12 . C11 . F2 . 119.8(3) yes
C7 . C12 . C11 . 118.8(3) yes
C7 . C12 . C13 . 115.7(3) yes
C11 . C12 . C13 . 125.5(3) yes
C12 . C13 . C14 . 126.0(3) yes
C12 . C13 . N2 . 113.5(3) yes
C14 . C13 . N2 . 120.5(3) yes
C13 . C14 . C15 . 119.4(3) yes
C13 . C14 . H141 . 120.8 no
C15 . C14 . H141 . 119.8 no
C14 . C15 . C16 . 119.7(3) yes
C14 . C15 . H151 . 120.3 no
C16 . C15 . H151 . 120.0 no
C15 . C16 . C17 . 118.7(3) yes
C15 . C16 . C18 . 120.7(3) yes
C17 . C16 . C18 . 120.5(3) yes
C16 . C17 . N2 . 122.2(3) yes
C16 . C17 . H171 . 118.5 no
N2 . C17 . H171 . 119.3 no
C16 . C18 . F3 . 111.0(3) yes
C16 . C18 . F4 . 111.7(3) yes
F3 . C18 . F4 . 106.2(3) yes
C16 . C18 . F5 . 113.4(3) yes
F3 . C18 . F5 . 106.8(3) yes
F4 . C18 . F5 . 107.3(3) yes
Ir1 . C19 . C20 . 127.1(2) yes
Ir1 . C19 . C24 . 114.7(2) yes
C20 . C19 . C24 . 118.1(3) yes
C19 . C20 . C21 . 119.2(3) yes
C19 . C20 . H201 . 121.3 no
C21 . C20 . H201 . 119.5 no
C20 . C21 . C22 . 124.2(3) yes
C20 . C21 . F6 . 118.4(3) yes
C22 . C21 . F6 . 117.4(3) yes
C21 . C22 . C23 . 116.3(3) yes
C21 . C22 . H221 . 122.8 no
C23 . C22 . H221 . 120.9 no
C22 . C23 . C24 . 123.3(3) yes
C22 . C23 . F7 . 116.8(3) yes
C24 . C23 . F7 . 119.9(3) yes
C19 . C24 . C23 . 118.8(3) yes
C19 . C24 . C25 . 114.6(3) yes
C23 . C24 . C25 . 126.4(3) yes
C24 . C25 . C26 . 125.8(3) yes
C24 . C25 . N3 . 113.8(3) yes
C26 . C25 . N3 . 120.3(3) yes
C25 . C26 . C27 . 119.9(3) yes
C25 . C26 . H261 . 119.8 no
C27 . C26 . H261 . 120.3 no
C26 . C27 . C28 . 119.1(3) yes
C26 . C27 . H271 . 120.6 no
C28 . C27 . H271 . 120.2 no
C27 . C28 . C29 . 119.5(3) yes
C27 . C28 . C30 . 120.5(3) yes
C29 . C28 . C30 . 119.9(3) yes
C28 . C29 . N3 . 122.1(3) yes
C28 . C29 . H291 . 119.9 no
N3 . C29 . H291 . 118.0 no
C28 . C30 . F8 . 111.7(3) yes
C28 . C30 . F9 . 111.8(3) yes
F8 . C30 . F9 . 106.9(3) yes
C28 . C30 . F10 . 113.0(3) yes
F8 . C30 . F10 . 105.7(3) yes
F9 . C30 . F10 . 107.4(3) yes
C32 . C31 . C36 . 120.1(3) yes
C32 . C31 . P1 . 120.1(2) yes
C36 . C31 . P1 . 119.7(2) yes
C31 . C32 . C33 . 119.5(3) yes
C31 . C32 . H321 . 119.8 no
C33 . C32 . H321 . 120.7 no
C32 . C33 . C34 . 120.4(3) yes
C32 . C33 . H331 . 119.6 no
C34 . C33 . H331 . 120.0 no
C33 . C34 . C35 . 120.4(3) yes
C33 . C34 . H341 . 119.4 no
C35 . C34 . H341 . 120.2 no
C34 . C35 . C36 . 119.8(3) yes
C34 . C35 . H351 . 121.4 no
C36 . C35 . H351 . 118.7 no
C31 . C36 . C35 . 119.8(3) yes
C31 . C36 . H361 . 119.9 no
C35 . C36 . H361 . 120.4 no
C38 . C37 . C42 . 120.5(3) yes
C38 . C37 . P1 . 121.0(3) yes
C42 . C37 . P1 . 118.4(3) yes
C37 . C38 . C39 . 119.8(4) yes
C37 . C38 . H381 . 120.9 no
C39 . C38 . H381 . 119.3 no
C38 . C39 . C40 . 119.8(4) yes
C38 . C39 . H391 . 118.8 no
C40 . C39 . H391 . 121.4 no
C39 . C40 . C41 . 120.7(3) yes
C39 . C40 . H401 . 120.1 no
C41 . C40 . H401 . 119.2 no
C40 . C41 . C42 . 120.1(4) yes
C40 . C41 . H411 . 119.8 no
C42 . C41 . H411 . 120.1 no
C41 . C42 . C37 . 119.2(4) yes
C41 . C42 . H421 . 119.2 no
C37 . C42 . H421 . 121.6 no
Ir1 . N1 . C2 . 119.8(2) yes
Ir1 . N1 . C6 . 122.4(2) yes
C2 . N1 . C6 . 117.6(3) yes
Ir1 . N2 . C13 . 116.0(2) yes
Ir1 . N2 . C17 . 123.7(2) yes
C13 . N2 . C17 . 119.2(3) yes
Ir1 . N3 . C25 . 115.6(2) yes
Ir1 . N3 . C29 . 125.2(2) yes
C25 . N3 . C29 . 118.9(3) yes
C2 . P1 . C37 . 107.52(14) yes
C2 . P1 . C31 . 107.39(14) yes
C37 . P1 . C31 . 107.51(16) yes
C2 . P1 . C1 . 106.29(14) yes
C37 . P1 . C1 . 115.33(15) yes
C31 . P1 . C1 . 112.42(15) yes
F11 . P2 . F12 . 88.28(17) yes
F11 . P2 . F13 . 88.67(17) yes
F12 . P2 . F13 . 89.91(16) yes
F11 . P2 . F14 . 177.4(2) yes
F12 . P2 . F14 . 89.53(18) yes
F13 . P2 . F14 . 89.98(17) yes
F11 . P2 . F15 . 91.1(2) yes
F12 . P2 . F15 . 179.3(2) yes
F13 . P2 . F15 . 89.77(18) yes
F14 . P2 . F15 . 91.1(2) yes
F11 . P2 . F16 . 90.13(19) yes
F12 . P2 . F16 . 89.32(16) yes
F13 . P2 . F16 . 178.60(18) yes
F14 . P2 . F16 . 91.2(2) yes
F15 . P2 . F16 . 90.98(19) yes

loop_
_geom_bond_atom_site_label_1
_geom_bond_site_symmetry_1
_geom_bond_atom_site_label_2
_geom_bond_site_symmetry_2
_geom_bond_distance
_geom_bond_publ_flag
Ir1 . C1 . 2.193(3) yes
Ir1 . C7 . 2.047(3) yes
Ir1 . C19 . 1.994(3) yes
Ir1 . N1 . 2.156(3) yes
Ir1 . N2 . 2.072(3) yes
Ir1 . N3 . 2.054(2) yes
C1 . P1 . 1.752(3) yes
C1 . H11 . 0.982 no
C1 . H12 . 0.989 no
C2 . C3 . 1.379(4) yes
C2 . N1 . 1.353(4) yes
C2 . P1 . 1.817(3) yes
C3 . C4 . 1.396(5) yes
C3 . H31 . 0.940 no
C4 . C5 . 1.374(5) yes
C4 . H41 . 0.953 no
C5 . C6 . 1.383(5) yes
C5 . H51 . 0.940 no
C6 . N1 . 1.343(4) yes
C6 . H61 . 0.957 no
C7 . C8 . 1.387(5) yes
C7 . C12 . 1.420(4) yes
C8 . C9 . 1.390(5) yes
C8 . H81 . 0.932 no
C9 . C10 . 1.387(5) yes
C9 . F1 . 1.346(4) yes
C10 . C11 . 1.371(5) yes
C10 . H101 . 0.928 no
C11 . C12 . 1.399(5) yes
C11 . F2 . 1.354(4) yes
C12 . C13 . 1.467(5) yes
C13 . C14 . 1.398(5) yes
C13 . N2 . 1.364(4) yes
C14 . C15 . 1.375(5) yes
C14 . H141 . 0.940 no
C15 . C16 . 1.382(5) yes
C15 . H151 . 0.921 no
C16 . C17 . 1.386(5) yes
C16 . C18 . 1.494(5) yes
C17 . N2 . 1.342(4) yes
C17 . H171 . 0.946 no
C18 . F3 . 1.348(4) yes
C18 . F4 . 1.342(4) yes
C18 . F5 . 1.335(5) yes
C19 . C20 . 1.402(4) yes
C19 . C24 . 1.421(4) yes
C20 . C21 . 1.369(5) yes
C20 . H201 . 0.953 no
C21 . C22 . 1.376(5) yes
C21 . F6 . 1.358(4) yes
C22 . C23 . 1.363(5) yes
C22 . H221 . 0.933 no
C23 . C24 . 1.392(4) yes
C23 . F7 . 1.362(4) yes
C24 . C25 . 1.453(4) yes
C25 . C26 . 1.404(5) yes
C25 . N3 . 1.370(4) yes
C26 . C27 . 1.371(5) yes
C26 . H261 . 0.940 no
C27 . C28 . 1.381(5) yes
C27 . H271 . 0.931 no
C28 . C29 . 1.384(4) yes
C28 . C30 . 1.498(5) yes
C29 . N3 . 1.345(4) yes
C29 . H291 . 0.929 no
C30 . F8 . 1.338(4) yes
C30 . F9 . 1.325(4) yes
C30 . F10 . 1.335(4) yes
C31 . C32 . 1.396(5) yes
C31 . C36 . 1.395(4) yes
C31 . P1 . 1.796(3) yes
C32 . C33 . 1.378(5) yes
C32 . H321 . 0.924 no
C33 . C34 . 1.380(5) yes
C33 . H331 . 0.937 no
C34 . C35 . 1.388(5) yes
C34 . H341 . 0.928 no
C35 . C36 . 1.381(5) yes
C35 . H351 . 0.936 no
C36 . H361 . 0.933 no
C37 . C38 . 1.396(5) yes
C37 . C42 . 1.392(5) yes
C37 . P1 . 1.808(3) yes
C38 . C39 . 1.390(5) yes
C38 . H381 . 0.948 no
C39 . C40 . 1.383(6) yes
C39 . H391 . 0.937 no
C40 . C41 . 1.385(6) yes
C40 . H401 . 0.925 no
C41 . C42 . 1.398(5) yes
C41 . H411 . 0.940 no
C42 . H421 . 0.957 no
P2 . F11 . 1.595(3) yes
P2 . F12 . 1.595(3) yes
P2 . F13 . 1.594(3) yes
P2 . F14 . 1.585(3) yes
P2 . F15 . 1.574(3) yes
P2 . F16 . 1.588(3) yes
